data_2012829
loop_
_publ_author_name
'Fern\'andez, Daniel'
'Vega, Daniel'
'Ellena, Javier A.'
'Echeverr\'ia, Gustavo'

_publ_section_title
;
 Losartan potassium, a non-peptide agent for the treatment of arterial
 hypertension
;
_journal_issue 7
_journal_name_full 'Acta Crystallographica Section C'
_journal_page_first m418
_journal_page_last m420
_journal_paper_doi 10.1107/S0108270102009745
_journal_volume 58
_journal_year 2002
_chemical_formula_iupac 'K (C22 H22 Cl N6 O)'
_chemical_formula_moiety 'K + , C22 H22 Cl N6 O -'
_chemical_formula_sum 'C22 H22 Cl K N6 O'
_chemical_formula_weight 461.01
_chemical_name_systematic
;
potassium
2-butyl-4-chloro-1-{[2'-(5-tetrazolido)biphenyl-4-yl]methyl}-1H-imidazol-
5-ylmethanol
;
_space_group_IT_number 14
_symmetry_cell_setting monoclinic
_symmetry_space_group_name_Hall '-P 2ybc'
_symmetry_space_group_name_H-M 'P 1 21/c 1'
_audit_creation_method 'WinGX routine CIF_UPDATE'
_cell_angle_alpha 90
_cell_angle_beta 128.4980(10)
_cell_angle_gamma 90
_cell_formula_units_Z 4
_cell_length_a 15.5724(3)
_cell_length_b 7.4976(2)
_cell_length_c 24.2640(5)
_cell_measurement_reflns_used 34378
_cell_measurement_temperature 120(2)
_cell_measurement_theta_max 27.49
_cell_measurement_theta_min 1.02
_cell_volume 2217.16(9)
_computing_cell_refinement 'HKL SCALEPACK (Otwinowski & Minor, 1997)'
_computing_data_collection 'COLLECT (Nonius, 1997-2000)'
_computing_data_reduction 'HKL DENZO (Otwinowski & Minor, 1997) and SCALEPACK'
_computing_molecular_graphics 'XP in SHELXTL/PC (Sheldrick, 1991)'
_computing_publication_material 'PARST (Nardelli, 1995) and WinGX (Farrugia, 1999)'
_computing_structure_refinement 'SHELXL97 (Sheldrick, 1997)'
_computing_structure_solution 'SHELXS97 (Sheldrick, 1997)'
_diffrn_measured_fraction_theta_full 0.997
_diffrn_measured_fraction_theta_max 0.997
_diffrn_measurement_device_type 'Nonius Kappa CCD area-detector'
_diffrn_measurement_method '\f scans with \k at 0\%, and \w scans'
_diffrn_radiation_type MoK\a
_diffrn_radiation_wavelength 0.71073
_diffrn_reflns_av_R_equivalents 0.026
_diffrn_reflns_limit_h_max 18
_diffrn_reflns_limit_h_min -18
_diffrn_reflns_limit_k_max 8
_diffrn_reflns_limit_k_min -8
_diffrn_reflns_limit_l_max 28
_diffrn_reflns_limit_l_min -28
_diffrn_reflns_number 7037
_diffrn_reflns_theta_full 25
_diffrn_reflns_theta_max 25
_diffrn_reflns_theta_min 2.92
_diffrn_standards_decay_% negligible
_exptl_absorpt_coefficient_mu 0.387
_exptl_absorpt_correction_T_max 0.985
_exptl_absorpt_correction_T_min 0.920
_exptl_absorpt_correction_type multi-scan
_exptl_absorpt_process_details '(SORTAV; Blessing, 1995)'
_exptl_crystal_colour colourless
_exptl_crystal_density_diffrn 1.381
_exptl_crystal_density_method 'not measured'
_exptl_crystal_description 'thin plate'
_exptl_crystal_F_000 960
_exptl_crystal_size_max 0.22
_exptl_crystal_size_mid 0.12
_exptl_crystal_size_min 0.04
_refine_diff_density_max 0.45
_refine_diff_density_min -0.36
_refine_ls_extinction_method none
_refine_ls_goodness_of_fit_ref 1.033
_refine_ls_hydrogen_treatment constr
_refine_ls_matrix_type full
_refine_ls_number_parameters 392
_refine_ls_number_reflns 3888
_refine_ls_number_restraints 0
_refine_ls_restrained_S_all 1.033
_refine_ls_R_factor_gt 0.043
_refine_ls_shift/su_max 0.001
_refine_ls_structure_factor_coef Fsqd
_refine_ls_weighting_details 'calc w = 1/[\s^2^(Fo^2^)+(0.0557P)^2^+1.2280P] where P=(Fo^2^+2Fc^2^)/3'
_refine_ls_weighting_scheme calc
_refine_ls_wR_factor_ref 0.116
_reflns_number_gt 3184
_reflns_number_total 3888
_reflns_threshold_expression I>2\s(I)
_cod_data_source_file na1578.cif
_cod_data_source_block I
_cod_original_sg_symbol_H-M 'P 21/c'
_cod_database_code 2012829
_cod_database_fobs_code 2012829

loop_
_symmetry_equiv_pos_as_xyz
'x, y, z'
'-x, y+1/2, -z+1/2'
'-x, -y, -z'
'x, -y-1/2, z-1/2'

loop_
_atom_site_label
_atom_site_fract_x
_atom_site_fract_y
_atom_site_fract_z
_atom_site_U_iso_or_equiv
_atom_site_adp_type
_atom_site_calc_flag
_atom_site_refinement_flags
_atom_site_occupancy
_atom_site_disorder_assembly
_atom_site_disorder_group
_atom_site_type_symbol
K -0.03166(4) 0.25891(6) -0.07829(2) 0.03292(15) Uani d . 1 . 1 K
Cl1 0.54908(11) 0.3801(2) 0.33591(6) 0.0641(4) Uani d P 0.7 . 1 Cl
O1 0.25211(11) 0.6667(2) 0.17577(8) 0.0381(4) Uani d . 1 . 1 O
H1 0.3035 0.7395 0.2015 0.057 Uiso calc R 1 . 1 H
N1 0.01100(15) -0.3752(2) -0.08435(10) 0.0387(4) Uani d . 1 . 1 N
N2 -0.04356(15) -0.3117(3) -0.06134(10) 0.0416(5) Uani d . 1 . 1 N
N3 -0.07054(15) -0.1437(3) -0.08049(10) 0.0382(4) Uani d . 1 . 1 N
N4 -0.03420(15) -0.0924(2) -0.11621(10) 0.0368(4) Uani d . 1 . 1 N
N5 0.3764(4) 0.4284(8) 0.13590(18) 0.0305(10) Uani d P 0.7 . 1 N
N6 0.5496(3) 0.3650(5) 0.2261(3) 0.0321(7) Uani d P 0.7 . 1 N
C1 0.01533(17) -0.2366(3) -0.11699(10) 0.0312(5) Uani d . 1 . 1 C
C2 0.07333(17) -0.2391(3) -0.14743(11) 0.0353(5) Uani d . 1 . 1 C
C3 0.04853(19) -0.3729(3) -0.19560(11) 0.0438(6) Uani d . 1 . 1 C
H3 -0.0038 -0.4619 -0.2073 0.053 Uiso calc R 1 . 1 H
C4 0.0990(2) -0.3776(4) -0.22638(13) 0.0552(7) Uani d . 1 . 1 C
H4 0.0816 -0.4695 -0.2588 0.066 Uiso calc R 1 . 1 H
C5 0.1748(2) -0.2488(4) -0.20992(13) 0.0564(8) Uani d . 1 . 1 C
H5 0.2093 -0.2514 -0.2313 0.068 Uiso calc R 1 . 1 H
C6 0.20077(19) -0.1150(4) -0.16209(12) 0.0463(6) Uani d . 1 . 1 C
H6 0.253 -0.0267 -0.1511 0.056 Uiso calc R 1 . 1 H
C7 0.15146(17) -0.1079(3) -0.12983(11) 0.0358(5) Uani d . 1 . 1 C
C8 0.18323(17) 0.0372(3) -0.07845(11) 0.0348(5) Uani d . 1 . 1 C
C9 0.1899(2) 0.2127(3) -0.09409(13) 0.0463(6) Uani d . 1 . 1 C
H9 0.1721 0.2395 -0.1384 0.056 Uiso calc R 1 . 1 H
C10 0.2220(2) 0.3490(3) -0.04642(14) 0.0482(6) Uani d . 1 . 1 C
H10 0.2262 0.4676 -0.0584 0.058 Uiso d R 1 . 1 H
C11 0.24775(17) 0.3144(3) 0.01826(12) 0.0398(5) Uani d . 1 . 1 C
C12 0.24028(17) 0.1400(3) 0.03451(12) 0.0363(5) Uani d . 1 . 1 C
H12 0.2564 0.1146 0.0784 0.044 Uiso calc R 1 . 1 H
C13 0.20965(16) 0.0037(3) -0.01275(11) 0.0338(5) Uani d . 1 . 1 C
H13 0.2065 -0.115 -0.0004 0.041 Uiso calc R 1 . 1 H
C14 0.28056(19) 0.4642(3) 0.06942(13) 0.0483(6) Uani d . 1 . 1 C
H14A 0.2838 0.5798 0.051 0.058 Uiso d R 1 . 1 H
H14B 0.2228 0.4735 0.0749 0.058 Uiso d R 1 . 1 H
C15 0.3845(6) 0.4350(10) 0.1961(3) 0.0312(13) Uani d P 0.7 . 1 C
C16 0.2923(10) 0.4911(17) 0.1973(7) 0.0386(14) Uani d P 0.7 . 1 C
H16A 0.2296 0.4113 0.1642 0.046 Uiso d PR 0.7 . 1 H
H16B 0.3153 0.4691 0.2451 0.046 Uiso d PR 0.7 . 1 H
C17 0.4891(3) 0.3947(5) 0.2486(2) 0.0334(8) Uani d P 0.7 . 1 C
C18 0.4782(4) 0.3871(7) 0.1564(3) 0.0367(11) Uani d P 0.7 . 1 C
C19 0.5163(13) 0.4055(17) 0.1121(9) 0.032(3) Uani d P 0.35 . 1 C
H19A 0.591 0.4569 0.1404 0.038 Uiso d PR 0.35 . 1 H
H19B 0.4661 0.4865 0.072 0.038 Uiso d PR 0.35 . 1 H
C20 0.5143(5) 0.2207(9) 0.0842(3) 0.0332(13) Uani d P 0.35 . 1 C
H20A 0.4439 0.1607 0.0644 0.04 Uiso d PR 0.35 . 1 H
H20B 0.5737 0.1478 0.1243 0.04 Uiso d PR 0.35 . 1 H
C21 0.5296(6) 0.2265(9) 0.0288(3) 0.0414(15) Uani d P 0.35 . 1 C
H21A 0.6017 0.2802 0.0489 0.05 Uiso d PR 0.35 . 1 H
H21B 0.472 0.3024 -0.0109 0.05 Uiso d PR 0.35 . 1 H
C22 0.5238(7) 0.0401(11) 0.0012(5) 0.050(2) Uani d P 0.35 . 1 C
H22A 0.5872 -0.0299 0.0388 0.075 Uiso d PR 0.35 . 1 H
H22B 0.5243 0.0489 -0.0389 0.075 Uiso d PR 0.35 . 1 H
H22C 0.4561 -0.0184 -0.0138 0.075 Uiso d PR 0.35 . 1 H
Cl2 0.52707(18) 0.3704(3) 0.35444(11) 0.0369(5) Uani d P 0.3 . 2 Cl
N51 0.3803(12) 0.411(2) 0.1564(7) 0.0305(10) Uani d P 0.3 . 2 N
N61 0.5437(7) 0.3255(11) 0.2513(4) 0.0321(17) Uani d P 0.3 . 2 N
C151 0.3737(17) 0.432(3) 0.2095(12) 0.0312(13) Uani d P 0.3 . 2 C
C161 0.280(3) 0.478(5) 0.2044(17) 0.0386(14) Uani d P 0.3 . 2 C
H16C 0.2173 0.3941 0.1768 0.046 Uiso d PR 0.3 . 2 H
H16D 0.3019 0.4847 0.2524 0.046 Uiso d PR 0.3 . 2 H
C171 0.4801(9) 0.3760(15) 0.2696(5) 0.0334(8) Uani d P 0.3 . 2 C
C181 0.4842(10) 0.3469(13) 0.1833(7) 0.027(2) Uani d P 0.3 . 2 C
C191 0.5224(8) 0.3115(16) 0.1412(6) 0.033(2) Uani d P 0.3 . 2 C
H19C 0.4608 0.2611 0.095 0.04 Uiso calc PR 0.3 . 2 H
H19D 0.5816 0.2211 0.1659 0.04 Uiso calc PR 0.3 . 2 H
C201 0.5655(9) 0.4798(16) 0.1287(6) 0.039(2) Uani d P 0.3 . 2 C
H20C 0.5044 0.5651 0.099 0.047 Uiso calc PR 0.3 . 2 H
H20D 0.5941 0.4464 0.1034 0.047 Uiso calc PR 0.3 . 2 H
C211 0.6589(7) 0.5713(10) 0.2002(4) 0.0437(18) Uani d P 0.3 . 2 C
H21C 0.6275 0.6265 0.2212 0.052 Uiso calc PR 0.3 . 2 H
H21D 0.7133 0.4808 0.2336 0.052 Uiso calc PR 0.3 . 2 H
C221 0.7134(8) 0.7098(13) 0.1880(5) 0.056(2) Uani d P 0.3 . 2 C
H22D 0.7439 0.6547 0.1669 0.085 Uiso calc PR 0.3 . 2 H
H22E 0.7726 0.7651 0.233 0.085 Uiso calc PR 0.3 . 2 H
H22F 0.6597 0.8009 0.1561 0.085 Uiso calc PR 0.3 . 2 H
C192 0.5000(12) 0.335(2) 0.1069(10) 0.038(4) Uani d P 0.35 . 3 C
H19E 0.4316 0.29 0.0624 0.046 Uiso d PR 0.35 . 3 H
H19F 0.5558 0.2389 0.1278 0.046 Uiso d PR 0.35 . 3 H
C202 0.5419(8) 0.5052(15) 0.0913(6) 0.058(3) Uani d P 0.35 . 3 C
H20E 0.5929 0.5695 0.1365 0.07 Uiso d PR 0.35 . 3 H
H20F 0.5843 0.4671 0.0755 0.07 Uiso d PR 0.35 . 3 H
C212 0.4563(6) 0.6285(11) 0.0401(4) 0.0519(18) Uani d P 0.35 . 3 C
H21E 0.4117 0.6641 0.0546 0.062 Uiso d PR 0.35 . 3 H
H21F 0.4072 0.5672 -0.0059 0.062 Uiso d PR 0.35 . 3 H
C222 0.5023(8) 0.7938(12) 0.0317(5) 0.066(2) Uani d P 0.35 . 3 C
H22G 0.5542 0.8515 0.0776 0.099 Uiso d PR 0.35 . 3 H
H22H 0.4425 0.8766 -0.0008 0.099 Uiso d PR 0.35 . 3 H
H22I 0.5403 0.7606 0.0128 0.099 Uiso d PR 0.35 . 3 H

loop_
_atom_site_aniso_label
_atom_site_aniso_U_11
_atom_site_aniso_U_22
_atom_site_aniso_U_33
_atom_site_aniso_U_12
_atom_site_aniso_U_13
_atom_site_aniso_U_23
K 0.0327(3) 0.0268(3) 0.0327(3) 0.00300(18) 0.0171(2) 0.00025(18)
Cl1 0.0698(8) 0.0830(9) 0.0322(6) 0.0411(6) 0.0281(5) 0.0135(5)
O1 0.0268(7) 0.0344(8) 0.0419(8) 0.0012(6) 0.0158(7) -0.0019(7)
N1 0.0387(10) 0.0330(10) 0.0386(10) 0.0008(8) 0.0212(9) 0.0028(8)
N2 0.0403(10) 0.0428(11) 0.0372(10) -0.0040(9) 0.0219(9) 0.0034(9)
N3 0.0400(10) 0.0376(11) 0.0392(10) -0.0076(8) 0.0258(9) -0.0071(8)
N4 0.0421(10) 0.0306(10) 0.0436(10) 0.0018(8) 0.0296(9) 0.0003(8)
N5 0.0232(10) 0.0360(16) 0.025(3) 0.0025(10) 0.0115(19) -0.007(2)
N6 0.0243(18) 0.0334(18) 0.031(2) 0.0015(14) 0.0138(18) -0.0015(15)
C1 0.0328(10) 0.0277(11) 0.0251(10) 0.0038(8) 0.0140(9) 0.0006(8)
C2 0.0352(11) 0.0381(12) 0.0250(10) 0.0106(9) 0.0149(9) 0.0033(9)
C3 0.0400(12) 0.0479(14) 0.0318(11) 0.0063(10) 0.0165(10) -0.0059(10)
C4 0.0449(14) 0.079(2) 0.0341(12) 0.0046(13) 0.0211(11) -0.0203(13)
C5 0.0432(14) 0.091(2) 0.0350(13) 0.0018(14) 0.0244(11) -0.0138(13)
C6 0.0411(12) 0.0632(16) 0.0348(12) 0.0025(12) 0.0237(11) -0.0032(11)
C7 0.0353(11) 0.0394(12) 0.0275(10) 0.0105(9) 0.0170(9) 0.0041(9)
C8 0.0326(11) 0.0368(12) 0.0327(11) 0.0077(9) 0.0191(9) 0.0031(9)
C9 0.0593(15) 0.0397(13) 0.0395(12) 0.0126(11) 0.0306(12) 0.0100(10)
C10 0.0544(15) 0.0328(13) 0.0540(15) 0.0129(11) 0.0321(13) 0.0089(11)
C11 0.0322(11) 0.0389(13) 0.0457(13) 0.0074(10) 0.0228(10) -0.0042(10)
C12 0.0304(11) 0.0440(13) 0.0352(11) 0.0002(9) 0.0209(9) -0.0050(10)
C13 0.0307(10) 0.0359(12) 0.0335(11) 0.0034(9) 0.0193(9) 0.0017(9)
C14 0.0386(12) 0.0418(14) 0.0547(15) 0.0082(11) 0.0243(12) -0.0091(11)
C15 0.028(2) 0.0295(13) 0.038(4) 0.0018(13) 0.0210(14) -0.003(2)
C16 0.033(3) 0.038(2) 0.045(3) 0.002(2) 0.0249(14) 0.0108(19)
C17 0.0323(15) 0.0325(17) 0.028(2) 0.0045(13) 0.0151(16) -0.0009(17)
C18 0.029(2) 0.046(3) 0.031(3) 0.0073(17) 0.017(2) 0.0019(19)
C19 0.041(7) 0.025(8) 0.048(7) 0.007(6) 0.036(7) 0.012(7)
C20 0.038(3) 0.030(4) 0.033(3) 0.004(3) 0.023(3) 0.000(3)
C21 0.041(3) 0.053(4) 0.034(3) 0.006(3) 0.025(3) 0.008(3)
C22 0.060(6) 0.050(6) 0.046(4) 0.008(4) 0.036(4) -0.003(4)
Cl2 0.0420(11) 0.0328(10) 0.0241(11) 0.0032(8) 0.0148(9) -0.0029(8)
N51 0.0232(10) 0.0360(16) 0.025(3) 0.0025(10) 0.0115(19) -0.007(2)
N61 0.029(4) 0.031(4) 0.031(5) -0.003(3) 0.016(4) -0.006(3)
C151 0.028(2) 0.0295(13) 0.038(4) 0.0018(13) 0.0210(14) -0.003(2)
C161 0.033(3) 0.038(2) 0.045(3) 0.002(2) 0.0249(14) 0.0108(19)
C171 0.0323(15) 0.0325(17) 0.028(2) 0.0045(13) 0.0151(16) -0.0009(17)
C181 0.028(5) 0.024(5) 0.030(7) 0.006(4) 0.019(6) -0.004(4)
C191 0.024(5) 0.035(6) 0.037(5) 0.000(4) 0.017(5) -0.008(5)
C201 0.048(6) 0.033(6) 0.057(7) -0.003(5) 0.043(6) 0.002(5)
C211 0.054(5) 0.036(4) 0.057(5) 0.007(4) 0.042(4) 0.001(4)
C221 0.056(5) 0.060(6) 0.079(6) -0.008(4) 0.054(5) -0.018(5)
C192 0.022(5) 0.045(10) 0.041(6) 0.004(6) 0.016(5) 0.013(10)
C202 0.053(5) 0.080(7) 0.051(5) 0.007(5) 0.037(5) 0.014(5)
C212 0.049(4) 0.061(5) 0.048(4) -0.004(4) 0.031(4) -0.002(4)
C222 0.072(6) 0.061(5) 0.079(6) -0.003(4) 0.053(5) 0.007(5)

loop_
_atom_type_symbol
_atom_type_description
_atom_type_scat_dispersion_real
_atom_type_scat_dispersion_imag
_atom_type_scat_source
C C 0.0033 0.0016 'International Tables Vol C Tables 4.2.6.8 and 6.1.1.4'
H H 0 0 'International Tables Vol C Tables 4.2.6.8 and 6.1.1.4'
O O 0.0106 0.006 'International Tables Vol C Tables 4.2.6.8 and 6.1.1.4'
K K 0.2009 0.2494 'International Tables Vol C Tables 4.2.6.8 and 6.1.1.4'
N N 0.0061 0.0033 'International Tables Vol C Tables 4.2.6.8 and 6.1.1.4'
Cl Cl 0.1484 0.1585 'International Tables Vol C Tables 4.2.6.8 and 6.1.1.4'

loop_
_geom_angle_atom_site_label_1
_geom_angle_atom_site_label_2
_geom_angle_atom_site_label_3
_geom_angle_site_symmetry_1
_geom_angle_site_symmetry_3
_geom_angle
_geom_angle_publ_flag
O1 K N4 3_565 . 98.88(5) ?
O1 K N2 3_565 3 111.37(5) ?
N4 K N2 . 3 115.91(6) ?
O1 K N1 3_565 1_565 88.09(5) ?
N4 K N1 . 1_565 148.28(5) ?
N2 K N1 3 1_565 89.48(6) ?
O1 K N3 3_565 . 93.29(5) ?
N4 K N3 . . 26.12(5) ?
N2 K N3 3 . 95.06(5) ?
N1 K N3 1_565 . 174.40(5) ?
O1 K N3 3_565 3 120.17(5) ?
N4 K N3 . 3 92.08(5) ?
N2 K N3 3 3 23.91(5) ?
N1 K N3 1_565 3 111.14(5) ?
N3 K N3 . 3 72.80(5) ?
O1 K N2 3_565 1_565 76.72(5) ?
N4 K N2 . 1_565 169.99(5) ?
N2 K N2 3 1_565 74.09(6) ?
N1 K N2 1_565 1_565 24.52(5) ?
N3 K N2 . 1_565 160.86(5) ?
N3 K N2 3 1_565 97.91(5) ?
O1 K C12 3_565 . 175.48(5) ?
N4 K C12 . . 76.96(5) ?
N2 K C12 3 . 72.37(5) ?
N1 K C12 1_565 . 94.57(5) ?
N3 K C12 . . 83.73(5) ?
N3 K C12 3 . 62.20(5) ?
N2 K C12 1_565 . 107.10(5) ?
O1 K C11 3_565 . 158.41(5) ?
N4 K C11 . . 95.22(5) ?
N2 K C11 3 . 76.34(6) ?
N1 K C11 1_565 . 71.51(5) ?
N3 K C11 . . 106.37(5) ?
N3 K C11 3 . 75.30(5) ?
N2 K C11 1_565 . 86.68(5) ?
C12 K C11 . . 23.31(6) ?
C16 O1 K . 3_565 122.4(5) ?
C16 O1 H1 . . 109.5 ?
C1 N1 N2 . . 104.27(18) ?
N3 N2 N1 . . 109.46(17) ?
N2 N3 N4 . . 109.20(17) ?
C1 N4 N3 . . 104.76(18) ?
C14 N5 C18 . . 129.4(3) y
C14 N5 C15 . . 123.1(5) y
C15 N5 C18 . . 107.5(5) y
C18 N6 C17 . . 104.3(4) ?
C14 N51 C181 . . 123.5(11) y
C14 N51 C151 . . 126.4(16) y
C151 N51 C181 . . 110.1(14) y
N1 C1 N4 . . 112.31(19) ?
N1 C1 C2 . . 123.94(18) ?
N4 C1 C2 . . 123.68(18) ?
C3 C2 C7 . . 119.4(2) ?
C3 C2 C1 . . 119.3(2) ?
C7 C2 C1 . . 121.32(19) ?
C4 C3 C2 . . 121.0(2) ?
C4 C3 H3 . . 119.5 ?
C2 C3 H3 . . 119.5 ?
C5 C4 C3 . . 119.9(2) ?
C5 C4 H4 . . 120 ?
C3 C4 H4 . . 120 ?
C4 C5 C6 . . 120.0(2) ?
C4 C5 H5 . . 120 ?
C6 C5 H5 . . 120 ?
C5 C6 C7 . . 121.3(2) ?
C5 C6 H6 . . 119.4 ?
C7 C6 H6 . . 119.4 ?
C6 C7 C2 . . 118.4(2) ?
C6 C7 C8 . . 119.0(2) ?
C2 C7 C8 . . 122.59(19) ?
C9 C8 C13 . . 117.5(2) ?
C9 C8 C7 . . 120.35(19) ?
C13 C8 C7 . . 122.1(2) ?
C10 C9 C8 . . 121.3(2) ?
C10 C9 H9 . . 119.3 ?
C8 C9 H9 . . 119.3 ?
C11 C10 C9 . . 120.6(2) ?
C11 C10 H10 . . 119.8 ?
C9 C10 H10 . . 119.6 ?
C10 C11 C12 . . 118.8(2) ?
C10 C11 C14 . . 120.3(2) ?
C12 C11 C14 . . 120.8(2) ?
C13 C12 C11 . . 120.5(2) ?
C13 C12 H12 . . 119.8 ?
C11 C12 H12 . . 119.8 ?
C12 C13 C8 . . 121.2(2) ?
C12 C13 H13 . . 119.4 ?
C8 C13 H13 . . 119.4 ?
N5 C14 C11 . . 112.5(3) y
N51 C14 C11 . . 115.1(6) y
N5 C14 H14A . . 112.1 ?
C11 C14 H14A . . 111.6 ?
N51 C14 H14A . . 119.7 ?
N5 C14 H14B . . 105.6 ?
C11 C14 H14B . . 107 ?
N51 C14 H14B . . 93 ?
H14A C14 H14B . . 107.7 ?
C17 C15 N5 . . 104.6(4) ?
C17 C15 C16 . . 130.8(6) ?
N5 C15 C16 . . 124.4(7) ?
O1 C16 C15 . . 117.3(5) y
O1 C161 C151 . . 104.3(19) y
O1 C16 H16A . . 106.1 ?
C15 C16 H16A . . 106.5 ?
O1 C16 H16B . . 110.1 ?
C15 C16 H16B . . 108.6 ?
H16A C16 H16B . . 107.7 ?
C15 C17 N6 . . 113.0(3) ?
C15 C17 Cl1 . . 126.8(3) ?
N6 C17 Cl1 . . 120.2(3) ?
N6 C18 N5 . . 110.6(4) ?
N6 C18 C192 . . 124.1(7) ?
N5 C18 C192 . . 124.0(7) ?
N6 C18 C19 . . 121.5(7) ?
N5 C18 C19 . . 126.5(7) ?
C18 C19 C20 . . 108.6(9) ?
C18 C19 H19A . . 110.6 ?
C20 C19 H19A . . 110.5 ?
C18 C19 H19B . . 109.6 ?
C20 C19 H19B . . 109.5 ?
H19A C19 H19B . . 108.1 ?
C21 C20 C19 . . 113.4(8) ?
C21 C20 H20A . . 108.9 ?
C19 C20 H20A . . 109.6 ?
C21 C20 H20B . . 108.8 ?
C19 C20 H20B . . 108.4 ?
H20A C20 H20B . . 107.6 ?
C20 C21 C22 . . 111.4(6) ?
C20 C21 H21A . . 109.5 ?
C22 C21 H21A . . 109.1 ?
C20 C21 H21B . . 109.5 ?
C22 C21 H21B . . 109.2 ?
H21A C21 H21B . . 108 ?
C21 C22 H22A . . 109.4 ?
C21 C22 H22B . . 109.8 ?
H22A C22 H22B . . 109.5 ?
C21 C22 H22C . . 109.2 ?
H22A C22 H22C . . 109.5 ?
H22B C22 H22C . . 109.5 ?
C181 N61 C171 . . 106.8(8) ?
N51 C151 C161 . . 128(2) ?
N51 C151 C171 . . 102.0(14) ?
C161 C151 C171 . . 129.2(19) ?
C151 C161 H16C . . 115.5 ?
C151 C161 H16D . . 109 ?
H16C C161 H16D . . 107.6 ?
N61 C171 C151 . . 111.5(10) ?
N61 C171 Cl2 . . 122.2(8) ?
C151 C171 Cl2 . . 126.3(10) ?
N61 C181 N51 . . 109.7(9) ?
N61 C181 C191 . . 124.9(10) ?
N51 C181 C191 . . 125.4(12) ?
C181 C191 C201 . . 113.3(9) ?
C181 C191 H19C . . 108.9 ?
C201 C191 H19C . . 108.9 ?
C181 C191 H19D . . 108.9 ?
C201 C191 H19D . . 108.9 ?
H19C C191 H19D . . 107.7 ?
C191 C201 C211 . . 111.0(9) ?
C191 C201 H20C . . 109.4 ?
C211 C201 H20C . . 109.4 ?
C191 C201 H20D . . 109.4 ?
C211 C201 H20D . . 109.4 ?
H20C C201 H20D . . 108 ?
C221 C211 C201 . . 109.7(8) ?
C221 C211 H21C . . 109.7 ?
C201 C211 H21C . . 109.7 ?
C221 C211 H21D . . 109.7 ?
C201 C211 H21D . . 109.7 ?
H21C C211 H21D . . 108.2 ?
C211 C221 H22D . . 109.5 ?
C211 C221 H22E . . 109.5 ?
H22D C221 H22E . . 109.5 ?
C211 C221 H22F . . 109.5 ?
H22D C221 H22F . . 109.5 ?
H22E C221 H22F . . 109.5 ?
C18 C192 C202 . . 108.2(12) ?
C18 C192 H19E . . 109.9 ?
C202 C192 H19E . . 109.6 ?
C18 C192 H19F . . 110.3 ?
C202 C192 H19F . . 110.3 ?
H19E C192 H19F . . 108.6 ?
C212 C202 C192 . . 115.0(9) ?
C212 C202 H20E . . 108.3 ?
C192 C202 H20E . . 107.1 ?
C212 C202 H20F . . 109.3 ?
C192 C202 H20F . . 109.4 ?
H20E C202 H20F . . 107.5 ?
C202 C212 C222 . . 112.2(7) ?
C202 C212 H21E . . 109.9 ?
C222 C212 H21E . . 108.9 ?
C202 C212 H21F . . 108.8 ?
C222 C212 H21F . . 109 ?
H21E C212 H21F . . 107.8 ?
C212 C222 H22G . . 109.5 ?
C212 C222 H22H . . 109.6 ?
H22G C222 H22H . . 109.5 ?
C212 C222 H22I . . 109.4 ?
H22G C222 H22I . . 109.5 ?
H22H C222 H22I . . 109.5 ?

loop_
_geom_bond_atom_site_label_1
_geom_bond_atom_site_label_2
_geom_bond_site_symmetry_2
_geom_bond_distance
_geom_bond_publ_flag
K O1 3_565 2.7535(14) y
K N4 . 2.7824(18) y
K N2 3_555 2.840(2) y
K N1 1_565 2.8479(19) y
K N3 . 3.0726(19) y
K N3 3_555 3.2384(19) y
K N2 1_565 3.265(2) y
K C12 . 3.434(2) y
K C11 . 3.450(2) ?
K K 3_565 4.8797(9) ?
Cl1 C17 . 1.705(4) y
O1 C16 . 1.411(13) ?
O1 C161 . 1.52(3) ?
O1 H1 . 0.84 ?
N1 C1 . 1.333(3) ?
N1 N2 . 1.360(3) ?
N2 N3 . 1.318(3) ?
N3 N4 . 1.353(2) ?
N4 C1 . 1.335(3) ?
N5 C18 . 1.369(7) ?
N5 C14 . 1.380(5) ?
N5 C15 . 1.388(5) ?
N6 C18 . 1.335(5) ?
N6 C17 . 1.370(5) ?
C1 C2 . 1.481(3) ?
C2 C3 . 1.400(3) ?
C2 C7 . 1.408(3) ?
C3 C4 . 1.382(3) ?
C3 H3 . 0.95 ?
C4 C5 . 1.377(4) ?
C4 H4 . 0.95 ?
C5 C6 . 1.390(4) ?
C5 H5 . 0.95 ?
C6 C7 . 1.398(3) ?
C6 H6 . 0.95 ?
C7 C8 . 1.488(3) ?
C8 C9 . 1.391(3) ?
C8 C13 . 1.399(3) ?
C9 C10 . 1.383(4) ?
C9 H9 . 0.95 ?
C10 C11 . 1.381(3) ?
C10 H10 . 0.95 ?
C11 C12 . 1.391(3) ?
C11 C14 . 1.508(3) ?
C12 C13 . 1.381(3) ?
C12 H12 . 0.95 ?
C13 H13 . 0.95 ?
C14 N51 . 1.715(13) ?
C14 H14A . 0.99 ?
C14 H14B . 0.99 ?
C15 C17 . 1.336(8) ?
C15 C16 . 1.513(9) ?
C16 H16A . 0.99 ?
C16 H16B . 0.99 ?
C18 C192 . 1.49(2) ?
C18 C19 . 1.522(15) ?
C19 C20 . 1.534(14) ?
C19 H19A . 0.99 ?
C19 H19B . 0.99 ?
C20 C21 . 1.506(9) ?
C20 H20A . 0.99 ?
C20 H20B . 0.99 ?
C21 C22 . 1.527(11) ?
C21 H21A . 0.99 ?
C21 H21B . 0.99 ?
C22 H22A . 0.98 ?
C22 H22B . 0.98 ?
C22 H22C . 0.98 ?
Cl2 C171 . 1.704(9) y
N51 C151 . 1.363(14) ?
N51 C181 . 1.401(18) ?
N61 C181 . 1.305(14) ?
N61 C171 . 1.366(11) ?
C151 C161 . 1.43(3) ?
C151 C171 . 1.43(2) ?
C161 H16C . 0.99 ?
C161 H16D . 0.99 ?
C181 C191 . 1.492(13) ?
C191 C201 . 1.545(15) ?
C191 H19C . 0.99 ?
C191 H19D . 0.99 ?
C201 C211 . 1.566(14) ?
C201 H20C . 0.99 ?
C201 H20D . 0.99 ?
C211 C221 . 1.483(12) ?
C211 H21C . 0.99 ?
C211 H21D . 0.99 ?
C221 H22D . 0.98 ?
C221 H22E . 0.98 ?
C221 H22F . 0.98 ?
C192 C202 . 1.585(17) ?
C192 H19E . 0.99 ?
C192 H19F . 0.99 ?
C202 C212 . 1.454(12) ?
C202 H20E . 0.99 ?
C202 H20F . 0.99 ?
C212 C222 . 1.509(11) ?
C212 H21E . 0.99 ?
C212 H21F . 0.99 ?
C222 H22G . 0.98 ?
C222 H22H . 0.98 ?
C222 H22I . 0.98 ?

loop_
_geom_hbond_atom_site_label_D
_geom_hbond_atom_site_label_H
_geom_hbond_atom_site_label_A
_geom_hbond_site_symmetry_A
_geom_hbond_distance_DH
_geom_hbond_distance_HA
_geom_hbond_distance_DA
_geom_hbond_angle_DHA
O1 H1 N6 2_655 0.84 2.05 2.874(4) 167

loop_
_geom_torsion_atom_site_label_1
_geom_torsion_atom_site_label_2
_geom_torsion_atom_site_label_3
_geom_torsion_atom_site_label_4
_geom_torsion
_geom_torsion_publ_flag
C1 N1 N2 N3 0.5(2) ?
N1 N2 N3 N4 -0.2(2) ?
N2 N3 N4 C1 -0.2(2) ?
N2 N1 C1 N4 -0.7(2) ?
N2 N1 C1 C2 176.33(18) ?
N3 N4 C1 N1 0.6(2) ?
N3 N4 C1 C2 -176.46(18) ?
N1 C1 C2 C3 54.0(3) ?
N4 C1 C2 C3 -129.3(2) ?
N1 C1 C2 C7 -127.1(2) ?
N4 C1 C2 C7 49.6(3) y
C7 C2 C3 C4 -0.4(3) ?
C1 C2 C3 C4 178.5(2) ?
C2 C3 C4 C5 -0.2(4) ?
C3 C4 C5 C6 0.4(4) ?
C4 C5 C6 C7 0.1(4) ?
C5 C6 C7 C2 -0.7(3) ?
C5 C6 C7 C8 179.4(2) ?
C3 C2 C7 C6 0.8(3) ?
C1 C2 C7 C6 -178.09(19) ?
C3 C2 C7 C8 -179.23(19) ?
C1 C2 C7 C8 1.9(3) ?
C6 C7 C8 C9 46.2(3) ?
C2 C7 C8 C9 -133.8(2) ?
C6 C7 C8 C13 -132.4(2) ?
C2 C7 C8 C13 47.7(3) y
C13 C8 C9 C10 0.3(3) ?
C7 C8 C9 C10 -178.3(2) ?
C8 C9 C10 C11 -0.4(4) ?
C9 C10 C11 C12 -0.4(4) ?
C9 C10 C11 C14 -178.8(2) ?
C10 C11 C12 C13 1.2(3) ?
C14 C11 C12 C13 179.67(19) ?
C11 C12 C13 C8 -1.3(3) ?
C9 C8 C13 C12 0.6(3) ?
C7 C8 C13 C12 179.16(19) ?
C18 N5 C14 C11 56.9(7) ?
C15 N5 C14 C11 -125.2(6) ?
C10 C11 C14 N5 -129.7(3) ?
C12 C11 C14 N5 51.9(3) y
C10 C11 C14 N51 -143.4(6) ?
C12 C11 C14 N51 38.2(6) y
C18 N5 C15 C17 -1.0(7) ?
C14 N5 C15 C17 -179.2(5) ?
C18 N5 C15 C16 174.8(8) ?
C14 N5 C15 C16 -3.4(11) ?
C17 C15 C16 O1 112.8(9) y
C171 C151 C161 O1 122.7(19) y
N5 C15 C16 O1 -61.9(14) ?
N5 C15 C17 N6 0.9(7) ?
C16 C15 C17 N6 -174.6(8) ?
N5 C15 C17 Cl1 -179.6(4) ?
C16 C15 C17 Cl1 5.0(11) ?
C18 N6 C17 C15 -0.4(6) ?
C18 N6 C17 Cl1 -180.0(3) ?
C17 N6 C18 N5 -0.3(5) ?
C17 N6 C18 C192 -167.6(8) ?
C17 N6 C18 C19 166.7(7) ?
C14 N5 C18 N6 178.9(5) ?
C15 N5 C18 N6 0.8(7) ?
C14 N5 C18 C19 12.8(11) ?
C14 N5 C18 C192 -13.7(11) ?
C15 N5 C18 C192 168.2(9) ?
C15 N5 C18 C19 -165.3(8) ?
N6 C18 C19 C20 93.7(11) ?
N5 C18 C19 C20 -101.6(9) ?
C18 C19 C20 C21 169.1(7) ?
C19 C20 C21 C22 -178.4(8) ?
N5 C14 N51 C151 153(5) ?
C11 C14 N51 C151 -125.6(16) ?
N5 C14 N51 C181 -24(3) ?
C11 C14 N51 C181 57.5(14) ?
C181 N51 C151 C161 -173(2) ?
C14 N51 C151 C161 9(4) ?
C181 N51 C151 C171 0.0(19) ?
C14 N51 C151 C171 -177.2(12) ?
C181 N61 C171 C151 0.3(14) ?
C181 N61 C171 Cl2 -179.5(8) ?
N51 C151 C171 N61 -0.2(18) ?
C161 C151 C171 N61 173(2) ?
N51 C151 C171 Cl2 179.6(11) ?
C161 C151 C171 Cl2 -7(3) ?
C171 N61 C181 N51 -0.3(12) ?
C171 N61 C181 C191 178.5(10) ?
C151 N51 C181 N61 0.2(18) ?
C14 N51 C181 N61 177.5(10) ?
C151 N51 C181 C191 -178.6(14) ?
C14 N51 C181 C191 -1.3(19) ?
N61 C181 C191 C201 -95.2(12) ?
N51 C181 C191 C201 83.4(14) ?
C181 C191 C201 C211 55.4(12) ?
C191 C201 C211 C221 168.9(8) ?
N6 C18 C192 C202 -96.2(10) ?
N5 C18 C192 C202 98.1(10) ?
C19 C18 C192 C202 -6(2) ?
C18 C192 C202 C212 -79.4(13) ?
C192 C202 C212 C222 175.9(11) ?
